data_7241698
loop_
_publ_author_name
'Wang, Tzu-Fang'
'Kosuru, Someswara Rao'
'Yu, Shu-Chun'
'Chang, Yung-Chi'
'Lai, Hsin-Yu'
'Chang, Yu-Lun'
'Wu, Kuo-Hui'
'Ding, Shangwu'
'Chen, Hsuan-Ying'

_publ_section_title
;
 Use of pyrazoles as ligands greatly enhances the catalytic activity of
 titanium iso-propoxide for the ring-opening polymerization of l-lactide:
 a cooperation effect
;
_journal_issue 67
_journal_name_full 'RSC Advances'
_journal_page_first 40690
_journal_page_last 40696
_journal_paper_doi 10.1039/D0RA07824G
_journal_volume 10
_journal_year 2020
_chemical_formula_moiety 'C31 H64 N4 O7 Ti2'
_chemical_formula_sum 'C31 H64 N4 O7 Ti2'
_chemical_formula_weight 700.66
_chemical_name_common tipyzdime
_chemical_name_systematic Pz2Ti2
_chemical_properties_physical Air-sensitive,Moisture-sensitive
_space_group_crystal_system monoclinic
_space_group_IT_number 7
_space_group_name_Hall 'P -2yac'
_space_group_name_H-M_alt 'P 1 n 1'
_atom_sites_solution_hydrogens geom
_audit_block_doi 10.5517/ccdc.csd.cc1pmvjp
_audit_creation_method SHELXL-2014/7
_audit_update_record
;
2017-08-10 deposited with the CCDC.	2020-10-22 downloaded from the CCDC.
;
_cell_angle_alpha 90.000(5)
_cell_angle_beta 93.964(5)
_cell_angle_gamma 90.000(5)
_cell_formula_units_Z 2
_cell_length_a 10.598(5)
_cell_length_b 13.049(5)
_cell_length_c 14.218(5)
_cell_measurement_reflns_used 4271
_cell_measurement_temperature 150.00(10)
_cell_measurement_theta_max 25.7420
_cell_measurement_theta_min 3.2440
_cell_volume 1961.6(14)
_computing_cell_refinement
; 
CrysAlisPro, Agilent Technologies, 
Version 1.171.36.24 (release 03-12-2012 CrysAlis171 .NET) 
(compiled Dec  3 2012,18:21:49) 
;
_computing_data_collection
; 
CrysAlisPro, Agilent Technologies, 
Version 1.171.36.24 (release 03-12-2012 CrysAlis171 .NET) 
(compiled Dec  3 2012,18:21:49) 
;
_computing_data_reduction
; 
CrysAlisPro, Agilent Technologies, 
Version 1.171.36.24 (release 03-12-2012 CrysAlis171 .NET) 
(compiled Dec  3 2012,18:21:49) 
;
_computing_molecular_graphics 'Bruker SHELXTL'
_computing_publication_material 'Bruker SHELXTL'
_computing_structure_refinement 'SHELXL-2014/7 (Sheldrick, 2014)'
_computing_structure_solution 'SHELXS-97 (Sheldrick, 2008)'
_diffrn_ambient_temperature 150.00(10)
_diffrn_detector_area_resol_mean 16.0690
_diffrn_measured_fraction_theta_full 0.998
_diffrn_measured_fraction_theta_max 0.998
_diffrn_measurement_device_type 'Xcalibur, Sapphire3, Gemini'
_diffrn_measurement_method '\w scans'
_diffrn_radiation_type MoK\a
_diffrn_radiation_wavelength 0.71073
_diffrn_reflns_av_R_equivalents 0.0468
_diffrn_reflns_av_unetI/netI 0.0672
_diffrn_reflns_Laue_measured_fraction_full 0.998
_diffrn_reflns_Laue_measured_fraction_max 0.998
_diffrn_reflns_limit_h_max 13
_diffrn_reflns_limit_h_min -13
_diffrn_reflns_limit_k_max 15
_diffrn_reflns_limit_k_min -16
_diffrn_reflns_limit_l_max 17
_diffrn_reflns_limit_l_min -17
_diffrn_reflns_number 17870
_diffrn_reflns_point_group_measured_fraction_full 0.967
_diffrn_reflns_point_group_measured_fraction_max 0.961
_diffrn_reflns_theta_full 25.242
_diffrn_reflns_theta_max 25.990
_diffrn_reflns_theta_min 2.872
_diffrn_source 'Enhance (Mo) X-ray Source'
_exptl_absorpt_coefficient_mu 0.451
_exptl_absorpt_correction_T_max 1.00000
_exptl_absorpt_correction_T_min 0.97599
_exptl_absorpt_correction_type multi-scan
_exptl_absorpt_process_details
; 
CrysAlisPro, Agilent Technologies, 
Version 1.171.36.24 (release 03-12-2012 CrysAlis171 .NET) 
(compiled Dec  3 2012,18:21:49) 
Empirical absorption correction using spherical harmonics, 
 implemented in SCALE3 ABSPACK scaling algorithm. 
;
_exptl_crystal_colour colorless
_exptl_crystal_density_diffrn 1.186
_exptl_crystal_description crystal
_exptl_crystal_F_000 756
_exptl_crystal_size_max 0.4
_exptl_crystal_size_mid 0.3
_exptl_crystal_size_min 0.2
_refine_diff_density_max 0.237
_refine_diff_density_min -0.258
_refine_diff_density_rms 0.050
_refine_ls_abs_structure_details
; 
 Flack x determined using 2351 quotients [(I+)-(I-)]/[(I+)+(I-)] 
 (Parsons, Flack and Wagner, Acta Cryst. B69 (2013) 249-259). 
;
_refine_ls_abs_structure_Flack -0.032(16)
_refine_ls_extinction_method none
_refine_ls_goodness_of_fit_ref 1.032
_refine_ls_hydrogen_treatment constr
_refine_ls_matrix_type full
_refine_ls_number_parameters 448
_refine_ls_number_reflns 7414
_refine_ls_number_restraints 2
_refine_ls_restrained_S_all 1.032
_refine_ls_R_factor_all 0.0634
_refine_ls_R_factor_gt 0.0481
_refine_ls_shift/su_max 0.001
_refine_ls_shift/su_mean 0.000
_refine_ls_structure_factor_coef Fsqd
_refine_ls_weighting_details 'w=1/[\s^2^(Fo^2^)+(0.0499P)^2^+0.1256P] where P=(Fo^2^+2Fc^2^)/3'
_refine_ls_weighting_scheme calc
_refine_ls_wR_factor_gt 0.1014
_refine_ls_wR_factor_ref 0.1093
_reflns_Friedel_coverage 0.922
_reflns_Friedel_fraction_full 0.936
_reflns_Friedel_fraction_max 0.924
_reflns_number_gt 6127
_reflns_number_total 7414
_reflns_threshold_expression 'I > 2\s(I)'
_cod_data_source_file d0ra07824g2.cif
_cod_data_source_block tipyzdime
_cod_original_sg_symbol_H-M 'P n'
_cod_database_code 7241698
_shelx_shelxl_version_number 2014/7
_shelx_space_group_comment
; 
The symmetry employed for this shelxl refinement is uniquely defined 
by the following loop, which should always be used as a source of 
symmetry information in preference to the above space-group names. 
They are only intended as comments. 
;

loop_
_space_group_symop_operation_xyz
'x, y, z'
'x+1/2, -y, z+1/2'

loop_
_atom_site_label
_atom_site_type_symbol
_atom_site_fract_x
_atom_site_fract_y
_atom_site_fract_z
_atom_site_U_iso_or_equiv
_atom_site_adp_type
_atom_site_occupancy
_atom_site_site_symmetry_order
_atom_site_calc_flag
_atom_site_refinement_flags_posn
_atom_site_refinement_flags_adp
_atom_site_refinement_flags_occupancy
_atom_site_disorder_assembly
_atom_site_disorder_group
Ti1 Ti 0.37258(7) 0.34147(6) 0.45683(6) 0.0284(2) Uani 1 1 d . . . . .
Ti2 Ti 0.35724(7) 0.17124(6) 0.62079(6) 0.0270(2) Uani 1 1 d . . . . .
N1 N 0.1758(4) 0.3252(3) 0.3989(3) 0.0287(9) Uani 1 1 d . . . . .
N2 N 0.1021(4) 0.2496(3) 0.4328(3) 0.0283(10) Uani 1 1 d . . . . .
H2A H 0.1286 0.2045 0.4736 0.034 Uiso 1 1 calc R U . . .
N3 N 0.5387(4) 0.2577(3) 0.6156(3) 0.0296(9) Uani 1 1 d . . . . .
N4 N 0.5446(4) 0.3273(3) 0.5433(3) 0.0304(10) Uani 1 1 d . . . . .
O1 O 0.4336(3) 0.3285(3) 0.3423(3) 0.0380(9) Uani 1 1 d . . . . .
O2 O 0.3699(4) 0.4787(2) 0.4625(3) 0.0416(9) Uani 1 1 d . . . . .
O3 O 0.2927(3) 0.3166(2) 0.5797(2) 0.0278(8) Uani 1 1 d . . . . .
O4 O 0.3465(4) 0.1957(3) 0.7454(3) 0.0407(9) Uani 1 1 d . . . . .
O5 O 0.4380(3) 0.0499(3) 0.6305(3) 0.0408(9) Uani 1 1 d . . . . .
O6 O 0.1890(3) 0.1244(3) 0.5909(3) 0.0348(8) Uani 1 1 d . . . . .
O7 O 0.3688(3) 0.1881(2) 0.4758(2) 0.0259(7) Uani 1 1 d . . . . .
C1 C 0.1441(5) 0.4686(4) 0.2852(4) 0.0481(15) Uani 1 1 d . . . . .
H1A H 0.0754 0.4953 0.2449 0.072 Uiso 1 1 calc R U . . .
H1B H 0.1738 0.5204 0.3292 0.072 Uiso 1 1 calc R U . . .
H1C H 0.2118 0.4483 0.2476 0.072 Uiso 1 1 calc R U . . .
C2 C 0.0999(5) 0.3784(4) 0.3373(4) 0.0328(12) Uani 1 1 d . . . . .
C3 C -0.0211(5) 0.3357(4) 0.3322(4) 0.0401(13) Uani 1 1 d . . . . .
H3A H -0.0909 0.3576 0.2943 0.048 Uiso 1 1 calc R U . . .
C4 C -0.0165(4) 0.2547(4) 0.3944(4) 0.0358(12) Uani 1 1 d . . . . .
C5 C -0.1166(5) 0.1820(4) 0.4211(5) 0.0509(16) Uani 1 1 d . . . . .
H5A H -0.1948 0.1981 0.3861 0.076 Uiso 1 1 calc R U . . .
H5B H -0.0920 0.1132 0.4071 0.076 Uiso 1 1 calc R U . . .
H5C H -0.1274 0.1880 0.4874 0.076 Uiso 1 1 calc R U . . .
C6 C 0.6789(7) 0.1900(6) 0.7475(5) 0.069(2) Uani 1 1 d . . . . .
H6A H 0.6882 0.2311 0.8036 0.103 Uiso 1 1 calc R U . . .
H6B H 0.7557 0.1528 0.7402 0.103 Uiso 1 1 calc R U . . .
H6C H 0.6104 0.1427 0.7524 0.103 Uiso 1 1 calc R U . . .
C7 C 0.6516(5) 0.2579(4) 0.6640(4) 0.0375(14) Uani 1 1 d . . . . .
C8 C 0.7316(5) 0.3274(4) 0.6234(4) 0.0381(13) Uani 1 1 d . . . . .
H8A H 0.8151 0.3424 0.6429 0.046 Uiso 1 1 calc R U . . .
C9 C 0.6610(4) 0.3690(4) 0.5485(4) 0.0304(11) Uani 1 1 d . . . . .
C10 C 0.6995(5) 0.4486(5) 0.4802(4) 0.0455(14) Uani 1 1 d . . . . .
H10A H 0.7856 0.4684 0.4959 0.068 Uiso 1 1 calc R U . . .
H10B H 0.6920 0.4210 0.4175 0.068 Uiso 1 1 calc R U . . .
H10C H 0.6456 0.5074 0.4835 0.068 Uiso 1 1 calc R U . . .
C11 C 0.4653(6) 0.3494(5) 0.2499(4) 0.0462(15) Uani 1 1 d . . . . .
H11A H 0.4655 0.4239 0.2409 0.055 Uiso 1 1 calc R U . . .
C12 C 0.5961(7) 0.3094(6) 0.2357(6) 0.073(2) Uani 1 1 d . . . . .
H12A H 0.6173 0.3239 0.1725 0.110 Uiso 1 1 calc R U . . .
H12B H 0.6562 0.3421 0.2796 0.110 Uiso 1 1 calc R U . . .
H12C H 0.5982 0.2367 0.2461 0.110 Uiso 1 1 calc R U . . .
C13 C 0.3668(8) 0.3027(7) 0.1786(5) 0.086(3) Uani 1 1 d . . . . .
H13A H 0.3894 0.3175 0.1158 0.130 Uiso 1 1 calc R U . . .
H13B H 0.3639 0.2299 0.1875 0.130 Uiso 1 1 calc R U . . .
H13C H 0.2852 0.3315 0.1878 0.130 Uiso 1 1 calc R U . . .
C14 C 0.3993(5) 0.5848(4) 0.4658(5) 0.0494(16) Uani 1 1 d . . . . .
H14A H 0.4661 0.5953 0.5160 0.059 Uiso 1 1 calc R U . . .
C15 C 0.4505(6) 0.6193(5) 0.3734(5) 0.0595(18) Uani 1 1 d . . . . .
H15A H 0.4699 0.6912 0.3768 0.089 Uiso 1 1 calc R U . . .
H15B H 0.5259 0.5814 0.3628 0.089 Uiso 1 1 calc R U . . .
H15C H 0.3881 0.6071 0.3225 0.089 Uiso 1 1 calc R U . . .
C16 C 0.2862(8) 0.6472(5) 0.4898(6) 0.075(2) Uani 1 1 d . . . . .
H16A H 0.3083 0.7186 0.4916 0.112 Uiso 1 1 calc R U . . .
H16B H 0.2180 0.6362 0.4429 0.112 Uiso 1 1 calc R U . . .
H16C H 0.2602 0.6265 0.5504 0.112 Uiso 1 1 calc R U . . .
C17 C 0.221(3) 0.379(2) 0.6445(18) 0.032(4) Uani 0.668(9) 1 d . . P A 1
H17A H 0.1906 0.3329 0.6923 0.038 Uiso 0.668(9) 1 calc R U P A 1
C18 C 0.307(2) 0.456(3) 0.694(3) 0.040(4) Uani 0.668(9) 1 d . . P A 1
H18A H 0.2600 0.4958 0.7360 0.059 Uiso 0.668(9) 1 calc R U P A 1
H18B H 0.3743 0.4205 0.7294 0.059 Uiso 0.668(9) 1 calc R U P A 1
H18C H 0.3420 0.4997 0.6484 0.059 Uiso 0.668(9) 1 calc R U P A 1
C19 C 0.1079(7) 0.4295(7) 0.5942(6) 0.046(2) Uani 0.668(9) 1 d . . P A 1
H19A H 0.0639 0.4693 0.6384 0.068 Uiso 0.668(9) 1 calc R U P A 1
H19B H 0.1352 0.4735 0.5454 0.068 Uiso 0.668(9) 1 calc R U P A 1
H19C H 0.0522 0.3780 0.5667 0.068 Uiso 0.668(9) 1 calc R U P A 1
C17' C 0.239(6) 0.395(5) 0.627(4) 0.032(4) Uani 0.332(9) 1 d . . P A 2
H17B H 0.2115 0.4459 0.5789 0.038 Uiso 0.332(9) 1 calc R U P A 2
C18' C 0.336(6) 0.449(7) 0.695(6) 0.040(4) Uani 0.332(9) 1 d . . P A 2
H18D H 0.2957 0.5037 0.7262 0.059 Uiso 0.332(9) 1 calc R U P A 2
H18E H 0.3711 0.4009 0.7402 0.059 Uiso 0.332(9) 1 calc R U P A 2
H18F H 0.4030 0.4768 0.6597 0.059 Uiso 0.332(9) 1 calc R U P A 2
C19' C 0.1238(16) 0.3537(14) 0.6645(14) 0.046(2) Uani 0.332(9) 1 d . . P A 2
H19D H 0.0831 0.4066 0.6983 0.068 Uiso 0.332(9) 1 calc R U P A 2
H19E H 0.0674 0.3298 0.6135 0.068 Uiso 0.332(9) 1 calc R U P A 2
H19F H 0.1458 0.2978 0.7064 0.068 Uiso 0.332(9) 1 calc R U P A 2
C20 C 0.3798(9) 0.1771(8) 0.8433(6) 0.051(2) Uani 0.713(8) 1 d . . P B 1
H20A H 0.4498 0.1279 0.8458 0.061 Uiso 0.713(8) 1 calc R U P B 1
C21 C 0.4299(11) 0.2712(8) 0.8894(7) 0.073(3) Uani 0.713(8) 1 d . . P B 1
H21A H 0.4518 0.2577 0.9549 0.110 Uiso 0.713(8) 1 calc R U P B 1
H21B H 0.5039 0.2932 0.8596 0.110 Uiso 0.713(8) 1 calc R U P B 1
H21C H 0.3668 0.3241 0.8838 0.110 Uiso 0.713(8) 1 calc R U P B 1
C22 C 0.2732(13) 0.1249(12) 0.8862(8) 0.083(4) Uani 0.713(8) 1 d . . P B 1
H22A H 0.2956 0.1125 0.9518 0.124 Uiso 0.713(8) 1 calc R U P B 1
H22B H 0.1994 0.1677 0.8800 0.124 Uiso 0.713(8) 1 calc R U P B 1
H22C H 0.2558 0.0609 0.8547 0.124 Uiso 0.713(8) 1 calc R U P B 1
C20' C 0.300(3) 0.200(2) 0.8325(16) 0.051(2) Uani 0.287(8) 1 d . . P B 2
H20B H 0.2080 0.1949 0.8212 0.061 Uiso 0.287(8) 1 calc R U P B 2
C21' C 0.343(4) 0.097(2) 0.879(2) 0.073(3) Uani 0.287(8) 1 d . . P B 2
H21D H 0.3144 0.0936 0.9417 0.110 Uiso 0.287(8) 1 calc R U P B 2
H21E H 0.3083 0.0412 0.8423 0.110 Uiso 0.287(8) 1 calc R U P B 2
H21F H 0.4340 0.0931 0.8826 0.110 Uiso 0.287(8) 1 calc R U P B 2
C22' C 0.320(3) 0.281(2) 0.8970(19) 0.083(4) Uani 0.287(8) 1 d . . P B 2
H22D H 0.2776 0.2666 0.9530 0.124 Uiso 0.287(8) 1 calc R U P B 2
H22E H 0.4090 0.2889 0.9130 0.124 Uiso 0.287(8) 1 calc R U P B 2
H22F H 0.2871 0.3437 0.8692 0.124 Uiso 0.287(8) 1 calc R U P B 2
C23 C 0.523(3) -0.037(3) 0.662(3) 0.047(3) Uani 0.358(13) 1 d . . P C 1
H23A H 0.5381 -0.0290 0.7303 0.057 Uiso 0.358(13) 1 calc R U P C 1
C24 C 0.448(3) -0.1269(19) 0.649(2) 0.075(4) Uani 0.358(13) 1 d . . P C 1
H24A H 0.3704 -0.1184 0.6795 0.112 Uiso 0.358(13) 1 calc R U P C 1
H24B H 0.4286 -0.1383 0.5827 0.112 Uiso 0.358(13) 1 calc R U P C 1
H24C H 0.4934 -0.1846 0.6757 0.112 Uiso 0.358(13) 1 calc R U P C 1
C25 C 0.647(3) -0.026(2) 0.624(2) 0.088(5) Uani 0.358(13) 1 d . . P C 1
H25A H 0.6814 0.0399 0.6402 0.132 Uiso 0.358(13) 1 calc R U P C 1
H25B H 0.7024 -0.0787 0.6491 0.132 Uiso 0.358(13) 1 calc R U P C 1
H25C H 0.6377 -0.0324 0.5561 0.132 Uiso 0.358(13) 1 calc R U P C 1
C23' C 0.4745(12) -0.0407(14) 0.6765(13) 0.047(3) Uani 0.642(13) 1 d . . P C 2
H23B H 0.4962 -0.0256 0.7432 0.057 Uiso 0.642(13) 1 calc R U P C 2
C24' C 0.3690(15) -0.1221(9) 0.6695(11) 0.075(4) Uani 0.642(13) 1 d . . P C 2
H24D H 0.3980 -0.1831 0.7019 0.112 Uiso 0.642(13) 1 calc R U P C 2
H24E H 0.2958 -0.0961 0.6977 0.112 Uiso 0.642(13) 1 calc R U P C 2
H24F H 0.3475 -0.1378 0.6044 0.112 Uiso 0.642(13) 1 calc R U P C 2
C25' C 0.5943(15) -0.0822(12) 0.6318(12) 0.088(5) Uani 0.642(13) 1 d . . P C 2
H25D H 0.6210 -0.1448 0.6625 0.132 Uiso 0.642(13) 1 calc R U P C 2
H25E H 0.5747 -0.0950 0.5659 0.132 Uiso 0.642(13) 1 calc R U P C 2
H25F H 0.6609 -0.0324 0.6392 0.132 Uiso 0.642(13) 1 calc R U P C 2
C26 C 0.1065(10) 0.0664(9) 0.6482(9) 0.038(2) Uani 0.639(9) 1 d . . P D 1
H26A H 0.1592 0.0383 0.7015 0.046 Uiso 0.639(9) 1 calc R U P D 1
C27 C 0.0092(10) 0.1353(10) 0.6885(9) 0.066(3) Uani 0.639(9) 1 d . . P D 1
H27A H -0.0444 0.0954 0.7261 0.099 Uiso 0.639(9) 1 calc R U P D 1
H27B H 0.0512 0.1872 0.7270 0.099 Uiso 0.639(9) 1 calc R U P D 1
H27C H -0.0412 0.1672 0.6380 0.099 Uiso 0.639(9) 1 calc R U P D 1
C28 C 0.0504(12) -0.0232(9) 0.5931(10) 0.069(4) Uani 0.639(9) 1 d . . P D 1
H28A H -0.0040 -0.0611 0.6316 0.103 Uiso 0.639(9) 1 calc R U P D 1
H28B H 0.0024 0.0014 0.5379 0.103 Uiso 0.639(9) 1 calc R U P D 1
H28C H 0.1171 -0.0670 0.5745 0.103 Uiso 0.639(9) 1 calc R U P D 1
C26' C 0.1435(19) 0.0323(17) 0.6290(16) 0.038(2) Uani 0.361(9) 1 d . . P D 2
H26B H 0.2037 0.0057 0.6784 0.046 Uiso 0.361(9) 1 calc R U P D 2
C27' C 0.021(2) 0.059(2) 0.6685(16) 0.066(3) Uani 0.361(9) 1 d . . P D 2
H27D H -0.0143 -0.0013 0.6954 0.099 Uiso 0.361(9) 1 calc R U P D 2
H27E H 0.0350 0.1102 0.7165 0.099 Uiso 0.361(9) 1 calc R U P D 2
H27F H -0.0367 0.0848 0.6191 0.099 Uiso 0.361(9) 1 calc R U P D 2
C28' C 0.121(2) -0.0460(16) 0.5495(18) 0.069(4) Uani 0.361(9) 1 d . . P D 2
H28D H 0.0900 -0.1087 0.5748 0.103 Uiso 0.361(9) 1 calc R U P D 2
H28E H 0.0597 -0.0195 0.5029 0.103 Uiso 0.361(9) 1 calc R U P D 2
H28F H 0.1989 -0.0590 0.5211 0.103 Uiso 0.361(9) 1 calc R U P D 2
C29 C 0.3975(16) 0.1190(8) 0.4068(11) 0.028(2) Uani 0.657(9) 1 d . . P E 1
H29A H 0.3804 0.1523 0.3454 0.033 Uiso 0.657(9) 1 calc R U P E 1
C30 C 0.534(2) 0.093(2) 0.4171(16) 0.042(4) Uani 0.657(9) 1 d . . P E 1
H30A H 0.5533 0.0454 0.3690 0.063 Uiso 0.657(9) 1 calc R U P E 1
H30B H 0.5828 0.1545 0.4109 0.063 Uiso 0.657(9) 1 calc R U P E 1
H30C H 0.5537 0.0634 0.4780 0.063 Uiso 0.657(9) 1 calc R U P E 1
C31 C 0.3189(8) 0.0226(7) 0.4076(7) 0.045(2) Uani 0.657(9) 1 d . . P E 1
H31A H 0.3426 -0.0225 0.3585 0.068 Uiso 0.657(9) 1 calc R U P E 1
H31B H 0.3331 -0.0109 0.4675 0.068 Uiso 0.657(9) 1 calc R U P E 1
H31C H 0.2310 0.0399 0.3973 0.068 Uiso 0.657(9) 1 calc R U P E 1
C29' C 0.407(4) 0.088(2) 0.422(2) 0.028(2) Uani 0.343(9) 1 d . . P E 2
H29B H 0.3988 0.0273 0.4614 0.033 Uiso 0.343(9) 1 calc R U P E 2
C30' C 0.550(6) 0.102(5) 0.394(4) 0.042(4) Uani 0.343(9) 1 d . . P E 2
H30D H 0.6059 0.1020 0.4500 0.063 Uiso 0.343(9) 1 calc R U P E 2
H30E H 0.5715 0.0465 0.3538 0.063 Uiso 0.343(9) 1 calc R U P E 2
H30F H 0.5577 0.1658 0.3612 0.063 Uiso 0.343(9) 1 calc R U P E 2
C31' C 0.3102(16) 0.0874(14) 0.3377(12) 0.045(2) Uani 0.343(9) 1 d . . P E 2
H31D H 0.3244 0.0288 0.2990 0.068 Uiso 0.343(9) 1 calc R U P E 2
H31E H 0.2266 0.0840 0.3595 0.068 Uiso 0.343(9) 1 calc R U P E 2
H31F H 0.3185 0.1488 0.3015 0.068 Uiso 0.343(9) 1 calc R U P E 2

loop_
_atom_site_aniso_label
_atom_site_aniso_U_11
_atom_site_aniso_U_22
_atom_site_aniso_U_33
_atom_site_aniso_U_23
_atom_site_aniso_U_13
_atom_site_aniso_U_12
Ti1 0.0254(4) 0.0298(5) 0.0297(5) 0.0053(4) -0.0003(3) -0.0080(4)
Ti2 0.0303(5) 0.0270(5) 0.0240(5) 0.0012(4) 0.0040(3) -0.0008(4)
N1 0.024(2) 0.029(2) 0.034(2) 0.0002(19) 0.0045(17) -0.0056(17)
N2 0.025(2) 0.028(2) 0.032(2) 0.0055(18) 0.0050(17) -0.0016(17)
N3 0.030(2) 0.029(2) 0.029(2) 0.0002(18) -0.0009(17) -0.0006(17)
N4 0.031(2) 0.029(2) 0.031(2) 0.0003(19) -0.0027(18) -0.0022(17)
O1 0.0260(19) 0.055(3) 0.033(2) 0.0108(18) 0.0035(16) -0.0073(16)
O2 0.0447(19) 0.0306(19) 0.048(2) 0.0126(19) -0.0071(16) -0.0152(18)
O3 0.0272(17) 0.0250(19) 0.032(2) -0.0007(15) 0.0050(14) -0.0032(14)
O4 0.045(2) 0.053(2) 0.024(2) 0.0030(18) 0.0058(17) -0.0068(18)
O5 0.047(2) 0.028(2) 0.047(2) 0.0071(18) 0.0019(17) 0.0036(16)
O6 0.0354(19) 0.035(2) 0.034(2) 0.0047(16) 0.0053(15) -0.0108(15)
O7 0.0314(17) 0.0244(17) 0.0226(19) -0.0029(14) 0.0070(14) -0.0056(15)
C1 0.039(3) 0.045(4) 0.059(4) 0.014(3) -0.004(3) -0.003(2)
C2 0.031(3) 0.028(3) 0.039(3) 0.006(2) 0.001(2) 0.001(2)
C3 0.027(3) 0.037(3) 0.055(4) 0.006(3) -0.005(2) 0.001(2)
C4 0.019(2) 0.040(3) 0.048(3) 0.001(3) 0.004(2) 0.001(2)
C5 0.032(3) 0.050(4) 0.070(4) 0.015(3) 0.002(3) -0.006(3)
C6 0.052(4) 0.095(6) 0.057(4) 0.035(4) -0.015(3) -0.002(4)
C7 0.031(3) 0.045(4) 0.036(3) 0.000(3) -0.003(2) 0.008(2)
C8 0.022(3) 0.049(3) 0.044(3) -0.007(3) 0.001(2) -0.002(2)
C9 0.026(3) 0.027(3) 0.037(3) -0.007(2) 0.003(2) -0.003(2)
C10 0.036(3) 0.047(4) 0.053(4) 0.008(3) 0.002(3) -0.012(2)
C11 0.057(4) 0.045(4) 0.039(3) 0.013(3) 0.019(3) -0.005(3)
C12 0.060(4) 0.083(5) 0.081(6) -0.016(4) 0.035(4) -0.009(4)
C13 0.105(6) 0.117(7) 0.035(4) -0.014(4) -0.011(4) 0.022(5)
C14 0.060(4) 0.032(3) 0.055(4) 0.002(3) -0.001(3) -0.015(3)
C15 0.068(4) 0.042(4) 0.069(5) 0.018(3) 0.005(3) -0.014(3)
C16 0.097(6) 0.049(4) 0.080(6) -0.009(4) 0.018(4) 0.000(4)
C17 0.033(10) 0.024(9) 0.039(11) -0.005(6) 0.012(6) -0.002(6)
C18 0.038(14) 0.037(6) 0.044(4) -0.011(4) 0.004(10) 0.000(10)
C19 0.034(4) 0.047(5) 0.057(5) -0.024(4) 0.012(4) 0.006(4)
C17' 0.033(10) 0.024(9) 0.039(11) -0.005(6) 0.012(6) -0.002(6)
C18' 0.038(14) 0.037(6) 0.044(4) -0.011(4) 0.004(10) 0.000(10)
C19' 0.034(4) 0.047(5) 0.057(5) -0.024(4) 0.012(4) 0.006(4)
C20 0.046(5) 0.074(6) 0.035(4) 0.001(4) 0.012(4) -0.009(5)
C21 0.096(8) 0.080(7) 0.043(6) -0.015(5) -0.006(5) -0.018(6)
C22 0.082(8) 0.112(9) 0.055(7) 0.039(6) 0.009(6) -0.027(7)
C20' 0.046(5) 0.074(6) 0.035(4) 0.001(4) 0.012(4) -0.009(5)
C21' 0.096(8) 0.080(7) 0.043(6) -0.015(5) -0.006(5) -0.018(6)
C22' 0.082(8) 0.112(9) 0.055(7) 0.039(6) 0.009(6) -0.027(7)
C23 0.051(11) 0.045(5) 0.046(7) 0.005(5) 0.005(7) 0.019(9)
C24 0.088(10) 0.035(5) 0.099(10) 0.013(6) -0.011(9) -0.003(8)
C25 0.097(12) 0.069(11) 0.102(9) 0.031(9) 0.031(8) 0.053(8)
C23' 0.051(11) 0.045(5) 0.046(7) 0.005(5) 0.005(7) 0.019(9)
C24' 0.088(10) 0.035(5) 0.099(10) 0.013(6) -0.011(9) -0.003(8)
C25' 0.097(12) 0.069(11) 0.102(9) 0.031(9) 0.031(8) 0.053(8)
C26 0.021(7) 0.046(8) 0.048(6) 0.016(5) 0.008(5) 0.004(4)
C27 0.052(5) 0.083(8) 0.066(7) 0.032(7) 0.027(4) 0.006(7)
C28 0.060(8) 0.052(6) 0.092(10) 0.019(6) -0.014(6) -0.029(6)
C26' 0.021(7) 0.046(8) 0.048(6) 0.016(5) 0.008(5) 0.004(4)
C27' 0.052(5) 0.083(8) 0.066(7) 0.032(7) 0.027(4) 0.006(7)
C28' 0.060(8) 0.052(6) 0.092(10) 0.019(6) -0.014(6) -0.029(6)
C29 0.039(4) 0.007(8) 0.039(7) -0.003(5) 0.006(4) 0.004(6)
C30 0.038(8) 0.039(7) 0.053(13) 0.005(8) 0.025(7) 0.006(6)
C31 0.049(4) 0.042(5) 0.045(5) -0.022(4) 0.014(4) -0.007(4)
C29' 0.039(4) 0.007(8) 0.039(7) -0.003(5) 0.006(4) 0.004(6)
C30' 0.038(8) 0.039(7) 0.053(13) 0.005(8) 0.025(7) 0.006(6)
C31' 0.049(4) 0.042(5) 0.045(5) -0.022(4) 0.014(4) -0.007(4)

loop_
_atom_type_symbol
_atom_type_description
_atom_type_scat_dispersion_real
_atom_type_scat_dispersion_imag
_atom_type_scat_source
C C 0.0033 0.0016 'International Tables Vol C Tables 4.2.6.8 and 6.1.1.4'
H H 0.0000 0.0000 'International Tables Vol C Tables 4.2.6.8 and 6.1.1.4'
N N 0.0061 0.0033 'International Tables Vol C Tables 4.2.6.8 and 6.1.1.4'
O O 0.0106 0.0060 'International Tables Vol C Tables 4.2.6.8 and 6.1.1.4'
Ti Ti 0.2776 0.4457 'International Tables Vol C Tables 4.2.6.8 and 6.1.1.4'

loop_
_geom_angle_atom_site_label_1
_geom_angle_atom_site_label_2
_geom_angle_atom_site_label_3
_geom_angle
_geom_angle_site_symmetry_1
_geom_angle_site_symmetry_3
_geom_angle_publ_flag
O2 Ti1 O1 98.18(19) . . ?
O2 Ti1 O3 96.48(17) . . ?
O1 Ti1 O3 164.82(15) . . ?
O2 Ti1 O7 169.39(17) . . ?
O1 Ti1 O7 92.28(16) . . ?
O3 Ti1 O7 73.23(13) . . ?
O2 Ti1 N4 94.38(16) . . ?
O1 Ti1 N4 99.60(17) . . ?
O3 Ti1 N4 83.13(15) . . ?
O7 Ti1 N4 82.02(15) . . ?
O2 Ti1 N1 95.49(16) . . ?
O1 Ti1 N1 92.46(16) . . ?
O3 Ti1 N1 82.22(15) . . ?
O7 Ti1 N1 85.83(14) . . ?
N4 Ti1 N1 163.16(16) . . ?
O2 Ti1 Ti2 130.71(14) . . ?
O1 Ti1 Ti2 128.81(13) . . ?
O3 Ti1 Ti2 38.79(9) . . ?
O7 Ti1 Ti2 38.76(9) . . ?
N4 Ti1 Ti2 66.96(12) . . ?
N1 Ti1 Ti2 96.32(11) . . ?
O5 Ti2 O4 98.13(19) . . ?
O5 Ti2 O6 99.65(16) . . ?
O4 Ti2 O6 98.83(17) . . ?
O5 Ti2 O7 96.24(16) . . ?
O4 Ti2 O7 163.79(16) . . ?
O6 Ti2 O7 86.07(15) . . ?
O5 Ti2 O3 165.01(16) . . ?
O4 Ti2 O3 94.14(16) . . ?
O6 Ti2 O3 86.87(15) . . ?
O7 Ti2 O3 70.59(13) . . ?
O5 Ti2 N3 92.33(16) . . ?
O4 Ti2 N3 93.19(16) . . ?
O6 Ti2 N3 161.60(15) . . ?
O7 Ti2 N3 78.74(14) . . ?
O3 Ti2 N3 78.37(14) . . ?
O5 Ti2 Ti1 127.77(13) . . ?
O4 Ti2 Ti1 126.43(14) . . ?
O6 Ti2 Ti1 98.79(11) . . ?
O7 Ti2 Ti1 37.37(9) . . ?
O3 Ti2 Ti1 37.33(10) . . ?
N3 Ti2 Ti1 62.81(10) . . ?
C2 N1 N2 105.8(4) . . ?
C2 N1 Ti1 134.8(3) . . ?
N2 N1 Ti1 119.2(3) . . ?
C4 N2 N1 111.4(4) . . ?
C4 N2 H2A 124.3 . . ?
N1 N2 H2A 124.3 . . ?
C7 N3 N4 107.3(4) . . ?
C7 N3 Ti2 136.5(4) . . ?
N4 N3 Ti2 116.2(3) . . ?
C9 N4 N3 108.4(4) . . ?
C9 N4 Ti1 137.6(4) . . ?
N3 N4 Ti1 114.0(3) . . ?
C11 O1 Ti1 162.0(4) . . ?
C14 O2 Ti1 166.4(4) . . ?
C17' O3 Ti1 121.0(18) . . ?
C17 O3 Ti1 135.6(8) . . ?
C17' O3 Ti2 133(2) . . ?
C17 O3 Ti2 119.9(9) . . ?
Ti1 O3 Ti2 103.87(15) . . ?
C20' O4 Ti2 161.0(11) . . ?
C20 O4 Ti2 153.2(5) . . ?
C23' O5 Ti2 153.9(7) . . ?
C23 O5 Ti2 164.2(16) . . ?
C26' O6 Ti2 121.7(9) . . ?
C26 O6 Ti2 129.4(5) . . ?
C29 O7 Ti1 122.9(5) . . ?
C29' O7 Ti1 138.1(12) . . ?
C29 O7 Ti2 131.6(5) . . ?
C29' O7 Ti2 115.3(11) . . ?
Ti1 O7 Ti2 103.87(14) . . ?
C2 C1 H1A 109.5 . . ?
C2 C1 H1B 109.5 . . ?
H1A C1 H1B 109.5 . . ?
C2 C1 H1C 109.5 . . ?
H1A C1 H1C 109.5 . . ?
H1B C1 H1C 109.5 . . ?
N1 C2 C3 109.6(5) . . ?
N1 C2 C1 122.8(4) . . ?
C3 C2 C1 127.7(5) . . ?
C4 C3 C2 106.3(4) . . ?
C4 C3 H3A 126.8 . . ?
C2 C3 H3A 126.8 . . ?
N2 C4 C3 106.9(4) . . ?
N2 C4 C5 122.0(5) . . ?
C3 C4 C5 131.1(5) . . ?
C4 C5 H5A 109.5 . . ?
C4 C5 H5B 109.5 . . ?
H5A C5 H5B 109.5 . . ?
C4 C5 H5C 109.5 . . ?
H5A C5 H5C 109.5 . . ?
H5B C5 H5C 109.5 . . ?
C7 C6 H6A 109.5 . . ?
C7 C6 H6B 109.5 . . ?
H6A C6 H6B 109.5 . . ?
C7 C6 H6C 109.5 . . ?
H6A C6 H6C 109.5 . . ?
H6B C6 H6C 109.5 . . ?
N3 C7 C8 109.7(5) . . ?
N3 C7 C6 121.6(5) . . ?
C8 C7 C6 128.7(5) . . ?
C9 C8 C7 105.3(4) . . ?
C9 C8 H8A 127.3 . . ?
C7 C8 H8A 127.3 . . ?
N4 C9 C8 109.3(5) . . ?
N4 C9 C10 122.4(4) . . ?
C8 C9 C10 128.3(4) . . ?
C9 C10 H10A 109.5 . . ?
C9 C10 H10B 109.5 . . ?
H10A C10 H10B 109.5 . . ?
C9 C10 H10C 109.5 . . ?
H10A C10 H10C 109.5 . . ?
H10B C10 H10C 109.5 . . ?
O1 C11 C12 109.8(5) . . ?
O1 C11 C13 110.2(5) . . ?
C12 C11 C13 111.4(6) . . ?
O1 C11 H11A 108.4 . . ?
C12 C11 H11A 108.4 . . ?
C13 C11 H11A 108.4 . . ?
C11 C12 H12A 109.5 . . ?
C11 C12 H12B 109.5 . . ?
H12A C12 H12B 109.5 . . ?
C11 C12 H12C 109.5 . . ?
H12A C12 H12C 109.5 . . ?
H12B C12 H12C 109.5 . . ?
C11 C13 H13A 109.5 . . ?
C11 C13 H13B 109.5 . . ?
H13A C13 H13B 109.5 . . ?
C11 C13 H13C 109.5 . . ?
H13A C13 H13C 109.5 . . ?
H13B C13 H13C 109.5 . . ?
O2 C14 C16 111.0(5) . . ?
O2 C14 C15 110.5(5) . . ?
C16 C14 C15 111.9(6) . . ?
O2 C14 H14A 107.8 . . ?
C16 C14 H14A 107.8 . . ?
C15 C14 H14A 107.8 . . ?
C14 C15 H15A 109.5 . . ?
C14 C15 H15B 109.5 . . ?
H15A C15 H15B 109.5 . . ?
C14 C15 H15C 109.5 . . ?
H15A C15 H15C 109.5 . . ?
H15B C15 H15C 109.5 . . ?
C14 C16 H16A 109.5 . . ?
C14 C16 H16B 109.5 . . ?
H16A C16 H16B 109.5 . . ?
C14 C16 H16C 109.5 . . ?
H16A C16 H16C 109.5 . . ?
H16B C16 H16C 109.5 . . ?
O3 C17 C18 110.0(19) . . ?
O3 C17 C19 111.8(18) . . ?
C18 C17 C19 112(2) . . ?
O3 C17 H17A 107.7 . . ?
C18 C17 H17A 107.7 . . ?
C19 C17 H17A 107.7 . . ?
C17 C18 H18A 109.5 . . ?
C17 C18 H18B 109.5 . . ?
H18A C18 H18B 109.5 . . ?
C17 C18 H18C 109.5 . . ?
H18A C18 H18C 109.5 . . ?
H18B C18 H18C 109.5 . . ?
C17 C19 H19A 109.5 . . ?
C17 C19 H19B 109.5 . . ?
H19A C19 H19B 109.5 . . ?
C17 C19 H19C 109.5 . . ?
H19A C19 H19C 109.5 . . ?
H19B C19 H19C 109.5 . . ?
O3 C17' C19' 107(4) . . ?
O3 C17' C18' 112(5) . . ?
C19' C17' C18' 119(5) . . ?
O3 C17' H17B 106.4 . . ?
C19' C17' H17B 106.4 . . ?
C18' C17' H17B 106.4 . . ?
C17' C18' H18D 109.5 . . ?
C17' C18' H18E 109.5 . . ?
H18D C18' H18E 109.5 . . ?
C17' C18' H18F 109.5 . . ?
H18D C18' H18F 109.5 . . ?
H18E C18' H18F 109.5 . . ?
C17' C19' H19D 109.5 . . ?
C17' C19' H19E 109.5 . . ?
H19D C19' H19E 109.5 . . ?
C17' C19' H19F 109.5 . . ?
H19D C19' H19F 109.5 . . ?
H19E C19' H19F 109.5 . . ?
O4 C20 C21 110.3(8) . . ?
O4 C20 C22 109.5(8) . . ?
C21 C20 C22 117.4(9) . . ?
O4 C20 H20A 106.3 . . ?
C21 C20 H20A 106.3 . . ?
C22 C20 H20A 106.3 . . ?
C20 C21 H21A 109.5 . . ?
C20 C21 H21B 109.5 . . ?
H21A C21 H21B 109.5 . . ?
C20 C21 H21C 109.5 . . ?
H21A C21 H21C 109.5 . . ?
H21B C21 H21C 109.5 . . ?
C20 C22 H22A 109.5 . . ?
C20 C22 H22B 109.5 . . ?
H22A C22 H22B 109.5 . . ?
C20 C22 H22C 109.5 . . ?
H22A C22 H22C 109.5 . . ?
H22B C22 H22C 109.5 . . ?
O4 C20' C22' 125(2) . . ?
O4 C20' C21' 104(2) . . ?
C22' C20' C21' 110(2) . . ?
O4 C20' H20B 105.4 . . ?
C22' C20' H20B 105.4 . . ?
C21' C20' H20B 105.4 . . ?
C20' C21' H21D 109.5 . . ?
C20' C21' H21E 109.5 . . ?
H21D C21' H21E 109.5 . . ?
C20' C21' H21F 109.5 . . ?
H21D C21' H21F 109.5 . . ?
H21E C21' H21F 109.5 . . ?
C20' C22' H22D 109.5 . . ?
C20' C22' H22E 109.5 . . ?
H22D C22' H22E 109.5 . . ?
C20' C22' H22F 109.5 . . ?
H22D C22' H22F 109.5 . . ?
H22E C22' H22F 109.5 . . ?
C24 C23 C25 123(3) . . ?
C24 C23 O5 105(2) . . ?
C25 C23 O5 111(2) . . ?
C24 C23 H23A 105.6 . . ?
C25 C23 H23A 105.6 . . ?
O5 C23 H23A 105.6 . . ?
C23 C24 H24A 109.5 . . ?
C23 C24 H24B 109.5 . . ?
H24A C24 H24B 109.5 . . ?
C23 C24 H24C 109.5 . . ?
H24A C24 H24C 109.5 . . ?
H24B C24 H24C 109.5 . . ?
C23 C25 H25A 109.5 . . ?
C23 C25 H25B 109.5 . . ?
H25A C25 H25B 109.5 . . ?
C23 C25 H25C 109.5 . . ?
H25A C25 H25C 109.5 . . ?
H25B C25 H25C 109.5 . . ?
O5 C23' C24' 112.2(11) . . ?
O5 C23' C25' 108.2(11) . . ?
C24' C23' C25' 110.0(14) . . ?
O5 C23' H23B 108.8 . . ?
C24' C23' H23B 108.8 . . ?
C25' C23' H23B 108.8 . . ?
C23' C24' H24D 109.5 . . ?
C23' C24' H24E 109.5 . . ?
H24D C24' H24E 109.5 . . ?
C23' C24' H24F 109.5 . . ?
H24D C24' H24F 109.5 . . ?
H24E C24' H24F 109.5 . . ?
C23' C25' H25D 109.5 . . ?
C23' C25' H25E 109.5 . . ?
H25D C25' H25E 109.5 . . ?
C23' C25' H25F 109.5 . . ?
H25D C25' H25F 109.5 . . ?
H25E C25' H25F 109.5 . . ?
O6 C26 C28 110.1(9) . . ?
O6 C26 C27 110.8(8) . . ?
C28 C26 C27 113.8(10) . . ?
O6 C26 H26A 107.2 . . ?
C28 C26 H26A 107.2 . . ?
C27 C26 H26A 107.2 . . ?
C26 C27 H27A 109.5 . . ?
C26 C27 H27B 109.5 . . ?
H27A C27 H27B 109.5 . . ?
C26 C27 H27C 109.5 . . ?
H27A C27 H27C 109.5 . . ?
H27B C27 H27C 109.5 . . ?
C26 C28 H28A 109.5 . . ?
C26 C28 H28B 109.5 . . ?
H28A C28 H28B 109.5 . . ?
C26 C28 H28C 109.5 . . ?
H28A C28 H28C 109.5 . . ?
H28B C28 H28C 109.5 . . ?
O6 C26' C27' 106.0(15) . . ?
O6 C26' C28' 109.0(17) . . ?
C27' C26' C28' 110(2) . . ?
O6 C26' H26B 110.7 . . ?
C27' C26' H26B 110.7 . . ?
C28' C26' H26B 110.7 . . ?
C26' C27' H27D 109.5 . . ?
C26' C27' H27E 109.5 . . ?
H27D C27' H27E 109.5 . . ?
C26' C27' H27F 109.5 . . ?
H27D C27' H27F 109.5 . . ?
H27E C27' H27F 109.5 . . ?
C26' C28' H28D 109.5 . . ?
C26' C28' H28E 109.5 . . ?
H28D C28' H28E 109.5 . . ?
C26' C28' H28F 109.5 . . ?
H28D C28' H28F 109.5 . . ?
H28E C28' H28F 109.5 . . ?
O7 C29 C30 109.8(16) . . ?
O7 C29 C31 112.9(12) . . ?
C30 C29 C31 110.3(14) . . ?
O7 C29 H29A 107.9 . . ?
C30 C29 H29A 107.9 . . ?
C31 C29 H29A 107.9 . . ?
C29 C30 H30A 109.5 . . ?
C29 C30 H30B 109.5 . . ?
H30A C30 H30B 109.5 . . ?
C29 C30 H30C 109.5 . . ?
H30A C30 H30C 109.5 . . ?
H30B C30 H30C 109.5 . . ?
C29 C31 H31A 109.5 . . ?
C29 C31 H31B 109.5 . . ?
H31A C31 H31B 109.5 . . ?
C29 C31 H31C 109.5 . . ?
H31A C31 H31C 109.5 . . ?
H31B C31 H31C 109.5 . . ?
C31' C29' O7 101.8(17) . . ?
C31' C29' C30' 114(3) . . ?
O7 C29' C30' 108(3) . . ?
C31' C29' H29B 111.0 . . ?
O7 C29' H29B 111.0 . . ?
C30' C29' H29B 111.0 . . ?
C29' C30' H30D 109.5 . . ?
C29' C30' H30E 109.5 . . ?
H30D C30' H30E 109.5 . . ?
C29' C30' H30F 109.5 . . ?
H30D C30' H30F 109.5 . . ?
H30E C30' H30F 109.5 . . ?
C29' C31' H31D 109.5 . . ?
C29' C31' H31E 109.5 . . ?
H31D C31' H31E 109.5 . . ?
C29' C31' H31F 109.5 . . ?
H31D C31' H31F 109.5 . . ?
H31E C31' H31F 109.5 . . ?

loop_
_geom_bond_atom_site_label_1
_geom_bond_atom_site_label_2
_geom_bond_distance
_geom_bond_site_symmetry_2
_geom_bond_publ_flag
Ti1 O2 1.793(3) . ?
Ti1 O1 1.801(4) . ?
Ti1 O3 2.019(4) . ?
Ti1 O7 2.021(3) . ?
Ti1 N4 2.136(4) . ?
Ti1 N1 2.199(4) . ?
Ti1 Ti2 3.2322(14) . ?
Ti2 O5 1.800(4) . ?
Ti2 O4 1.811(4) . ?
Ti2 O6 1.905(3) . ?
Ti2 O7 2.084(3) . ?
Ti2 O3 2.086(3) . ?
Ti2 N3 2.235(4) . ?
N1 C2 1.341(6) . ?
N1 N2 1.366(5) . ?
N2 C4 1.337(6) . ?
N2 H2A 0.8600 . ?
N3 C7 1.338(6) . ?
N3 N4 1.376(6) . ?
N4 C9 1.346(6) . ?
O1 C11 1.406(7) . ?
O2 C14 1.420(6) . ?
O3 C17' 1.37(7) . ?
O3 C17 1.48(3) . ?
O4 C20' 1.37(2) . ?
O4 C20 1.433(10) . ?
O5 C23' 1.393(18) . ?
O5 C23 1.50(4) . ?
O6 C26' 1.42(2) . ?
O6 C26 1.449(12) . ?
O7 C29 1.382(16) . ?
O7 C29' 1.58(3) . ?
C1 C2 1.484(7) . ?
C1 H1A 0.9600 . ?
C1 H1B 0.9600 . ?
C1 H1C 0.9600 . ?
C2 C3 1.395(7) . ?
C3 C4 1.377(7) . ?
C3 H3A 0.9300 . ?
C4 C5 1.491(7) . ?
C5 H5A 0.9600 . ?
C5 H5B 0.9600 . ?
C5 H5C 0.9600 . ?
C6 C7 1.494(8) . ?
C6 H6A 0.9600 . ?
C6 H6B 0.9600 . ?
C6 H6C 0.9600 . ?
C7 C8 1.394(8) . ?
C8 C9 1.371(7) . ?
C8 H8A 0.9300 . ?
C9 C10 1.496(7) . ?
C10 H10A 0.9600 . ?
C10 H10B 0.9600 . ?
C10 H10C 0.9600 . ?
C11 C12 1.508(9) . ?
C11 C13 1.531(9) . ?
C11 H11A 0.9800 . ?
C12 H12A 0.9600 . ?
C12 H12B 0.9600 . ?
C12 H12C 0.9600 . ?
C13 H13A 0.9600 . ?
C13 H13B 0.9600 . ?
C13 H13C 0.9600 . ?
C14 C16 1.508(9) . ?
C14 C15 1.523(9) . ?
C14 H14A 0.9800 . ?
C15 H15A 0.9600 . ?
C15 H15B 0.9600 . ?
C15 H15C 0.9600 . ?
C16 H16A 0.9600 . ?
C16 H16B 0.9600 . ?
C16 H16C 0.9600 . ?
C17 C18 1.49(5) . ?
C17 C19 1.51(3) . ?
C17 H17A 0.9800 . ?
C18 H18A 0.9600 . ?
C18 H18B 0.9600 . ?
C18 H18C 0.9600 . ?
C19 H19A 0.9600 . ?
C19 H19B 0.9600 . ?
C19 H19C 0.9600 . ?
C17' C19' 1.47(4) . ?
C17' C18' 1.53(11) . ?
C17' H17B 0.9800 . ?
C18' H18D 0.9600 . ?
C18' H18E 0.9600 . ?
C18' H18F 0.9600 . ?
C19' H19D 0.9600 . ?
C19' H19E 0.9600 . ?
C19' H19F 0.9600 . ?
C20 C21 1.474(13) . ?
C20 C22 1.485(15) . ?
C20 H20A 0.9800 . ?
C21 H21A 0.9600 . ?
C21 H21B 0.9600 . ?
C21 H21C 0.9600 . ?
C22 H22A 0.9600 . ?
C22 H22B 0.9600 . ?
C22 H22C 0.9600 . ?
C20' C22' 1.40(4) . ?
C20' C21' 1.56(4) . ?
C20' H20B 0.9800 . ?
C21' H21D 0.9600 . ?
C21' H21E 0.9600 . ?
C21' H21F 0.9600 . ?
C22' H22D 0.9600 . ?
C22' H22E 0.9600 . ?
C22' H22F 0.9600 . ?
C23 C24 1.42(4) . ?
C23 C25 1.46(4) . ?
C23 H23A 0.9800 . ?
C24 H24A 0.9600 . ?
C24 H24B 0.9600 . ?
C24 H24C 0.9600 . ?
C25 H25A 0.9600 . ?
C25 H25B 0.9600 . ?
C25 H25C 0.9600 . ?
C23' C24' 1.54(2) . ?
C23' C25' 1.556(18) . ?
C23' H23B 0.9800 . ?
C24' H24D 0.9600 . ?
C24' H24E 0.9600 . ?
C24' H24F 0.9600 . ?
C25' H25D 0.9600 . ?
C25' H25E 0.9600 . ?
C25' H25F 0.9600 . ?
C26 C28 1.507(17) . ?
C26 C27 1.511(15) . ?
C26 H26A 0.9800 . ?
C27 H27A 0.9600 . ?
C27 H27B 0.9600 . ?
C27 H27C 0.9600 . ?
C28 H28A 0.9600 . ?
C28 H28B 0.9600 . ?
C28 H28C 0.9600 . ?
C26' C27' 1.49(2) . ?
C26' C28' 1.53(3) . ?
C26' H26B 0.9800 . ?
C27' H27D 0.9600 . ?
C27' H27E 0.9600 . ?
C27' H27F 0.9600 . ?
C28' H28D 0.9600 . ?
C28' H28E 0.9600 . ?
C28' H28F 0.9600 . ?
C29 C30 1.48(3) . ?
C29 C31 1.509(17) . ?
C29 H29A 0.9800 . ?
C30 H30A 0.9600 . ?
C30 H30B 0.9600 . ?
C30 H30C 0.9600 . ?
C31 H31A 0.9600 . ?
C31 H31B 0.9600 . ?
C31 H31C 0.9600 . ?
C29' C31' 1.53(4) . ?
C29' C30' 1.60(6) . ?
C29' H29B 0.9800 . ?
C30' H30D 0.9600 . ?
C30' H30E 0.9600 . ?
C30' H30F 0.9600 . ?
C31' H31D 0.9600 . ?
C31' H31E 0.9600 . ?
C31' H31F 0.9600 . ?
